data_2243294
loop_
_publ_author_name
'Tesouro Vallina, Ana'
'Stoeckli-Evans, Helen'

_publ_section_title
;
 Crystal structures and Hirshfeld surface analyses of two new
 tetrakis-substituted pyrazines and a degredation product
;
_journal_issue 3
_journal_name_full 'Acta Crystallographica Section E'
_journal_page_first 404
_journal_page_last 409
_journal_paper_doi 10.1107/S2056989020002133
_journal_volume 76
_journal_year 2020
_chemical_formula_iupac 'C16 H32 N6'
_chemical_formula_moiety 'C16 H32 N6'
_chemical_formula_sum 'C16 H32 N6'
_chemical_formula_weight 308.47
_chemical_name_systematic 1,1',1'',1'''-(Pyrazine-2,3,5,6-tetrayl)tetrakis(<i>N</i>,<i>N</i>-dimethylmethanamine)
_space_group_crystal_system monoclinic
_space_group_IT_number 14
_space_group_name_Hall '-P 2yn'
_space_group_name_H-M_alt 'P 1 21/n 1'
_atom_sites_solution_hydrogens geom
_atom_sites_solution_primary direct
_atom_sites_solution_secondary difmap
_audit_creation_method SHELXL-2018/3
_cell_angle_alpha 90
_cell_angle_beta 101.663(15)
_cell_angle_gamma 90
_cell_formula_units_Z 2
_cell_length_a 9.7577(14)
_cell_length_b 10.348(2)
_cell_length_c 9.9118(16)
_cell_measurement_reflns_used 22
_cell_measurement_temperature 293(2)
_cell_measurement_theta_max 18.1
_cell_measurement_theta_min 12.6
_cell_volume 980.2(3)
_computing_cell_refinement
;
<i>STADI4</i> (Stoe & Cie, 1997)
;
_computing_data_collection
;
<i>STADI4</i> (Stoe & Cie, 1997)
;
_computing_data_reduction
;
X-RED (Stoe & Cie, 1997)
;
_computing_molecular_graphics
;
Mercury (Macrae <i>et al.</i>,  2020)
;
_computing_publication_material
;
<i>SHELXL2018/3</i> (Sheldrick, 2015), PLATON (Spek, 2020)
and publCIF (Westrip, 2010)
;
_computing_structure_refinement
;
<i>SHELXL2018/3</i> (Sheldrick, 2015)
;
_computing_structure_solution
;
SHELXS97 (Sheldrick, 2008)
;
_diffrn_ambient_temperature 293(2)
_diffrn_detector 'scintillation counter'
_diffrn_measured_fraction_theta_full 1.000
_diffrn_measured_fraction_theta_max 1.000
_diffrn_measurement_device 'Stoe--Siemens AED2, 4-circle'
_diffrn_measurement_method '\w/\2q scans'
_diffrn_radiation_monochromator 'plane graphite'
_diffrn_radiation_source 'fine-focus sealed tube'
_diffrn_radiation_type MoK\a
_diffrn_radiation_wavelength 0.71073
_diffrn_reflns_av_R_equivalents 0.0551
_diffrn_reflns_av_unetI/netI 0.0647
_diffrn_reflns_limit_h_max 11
_diffrn_reflns_limit_h_min -11
_diffrn_reflns_limit_k_max 12
_diffrn_reflns_limit_k_min 0
_diffrn_reflns_limit_l_max 11
_diffrn_reflns_limit_l_min -11
_diffrn_reflns_number 3347
_diffrn_reflns_theta_full 25.242
_diffrn_reflns_theta_max 25.456
_diffrn_reflns_theta_min 2.672
_diffrn_standards_decay_% 1
_diffrn_standards_interval_time 60
_diffrn_standards_number 2
_exptl_absorpt_coefficient_mu 0.066
_exptl_absorpt_correction_type none
_exptl_crystal_colour colourless
_exptl_crystal_density_diffrn 1.045
_exptl_crystal_description block
_exptl_crystal_F_000 340
_exptl_crystal_size_max 0.53
_exptl_crystal_size_mid 0.53
_exptl_crystal_size_min 0.26
_refine_diff_density_max 0.147
_refine_diff_density_min -0.118
_refine_ls_extinction_coef 0.043(7)
_refine_ls_extinction_expression Fc^*^=kFc[1+0.001xFc^2^\l^3^/sin(2\q)]^-1/4^
_refine_ls_extinction_method
;
(<i>SHELXL2018/3</i>; Sheldrick, 2015)
;
_refine_ls_goodness_of_fit_ref 1.098
_refine_ls_hydrogen_treatment constr
_refine_ls_matrix_type full
_refine_ls_number_parameters 105
_refine_ls_number_reflns 1818
_refine_ls_number_restraints 0
_refine_ls_restrained_S_all 1.098
_refine_ls_R_factor_all 0.1108
_refine_ls_R_factor_gt 0.0602
_refine_ls_shift/su_max 0.000
_refine_ls_shift/su_mean 0.000
_refine_ls_structure_factor_coef Fsqd
_refine_ls_weighting_details 'w=1/[\s^2^(Fo^2^)+(0.0488P)^2^+0.2847P] where P=(Fo^2^+2Fc^2^)/3'
_refine_ls_weighting_scheme calc
_refine_ls_wR_factor_gt 0.1287
_refine_ls_wR_factor_ref 0.1536
_reflns_number_gt 1111
_reflns_number_total 1818
_reflns_threshold_expression 'I > 2\s(I)'
_cod_data_source_file xi2023sup1.cif
_cod_data_source_block I
_cod_original_sg_symbol_H-M 'P 21/n'
_cod_database_code 2243294
_shelx_space_group_comment
;
The symmetry employed for this shelxl refinement is uniquely defined
by the following loop, which should always be used as a source of
symmetry information in preference to the above space-group names.
They are only intended as comments.
;

loop_
_space_group_symop_operation_xyz
'x, y, z'
'-x+1/2, y+1/2, -z+1/2'
'-x, -y, -z'
'x-1/2, -y-1/2, z-1/2'

loop_
_atom_site_type_symbol
_atom_site_label
_atom_site_fract_x
_atom_site_fract_y
_atom_site_fract_z
_atom_site_U_iso_or_equiv
_atom_site_adp_type
_atom_site_calc_flag
_atom_site_occupancy
_atom_site_disorder_assembly
_atom_site_disorder_group
N N1 0.07379(18) 0.10665(19) 0.46684(19) 0.0504(5) Uani d 1 . .
N N2 0.2065(2) -0.0663(2) 0.2414(2) 0.0657(7) Uani d 1 . .
N N3 0.1836(2) 0.1754(2) 0.8033(2) 0.0699(7) Uani d 1 . .
C C1 0.0393(2) 0.0085(2) 0.3779(2) 0.0465(6) Uani d 1 . .
C C2 0.0345(2) 0.0981(2) 0.5885(2) 0.0476(6) Uani d 1 . .
C C3 0.0864(3) 0.0171(3) 0.2426(2) 0.0576(7) Uani d 1 . .
H H3A 0.009971 -0.008061 0.168567 0.069 Uiso calc 1 . .
H H3B 0.111131 0.105746 0.226663 0.069 Uiso calc 1 . .
C C4 0.2207(4) -0.0957(4) 0.1004(3) 0.1046(12) Uani d 1 . .
H H4A 0.234545 -0.016958 0.053752 0.157 Uiso calc 1 . .
H H4B 0.137243 -0.137698 0.052395 0.157 Uiso calc 1 . .
H H4C 0.299513 -0.151713 0.102710 0.157 Uiso calc 1 . .
C C5 0.3335(3) -0.0092(4) 0.3188(3) 0.0979(12) Uani d 1 . .
H H5C 0.409862 -0.068297 0.321975 0.147 Uiso calc 1 . .
H H5B 0.322027 0.009064 0.410892 0.147 Uiso calc 1 . .
H H5A 0.352858 0.069624 0.275133 0.147 Uiso calc 1 . .
C C6 0.0739(3) 0.2095(2) 0.6863(3) 0.0615(7) Uani d 1 . .
H H6A 0.105348 0.281127 0.637289 0.074 Uiso calc 1 . .
H H6B -0.008203 0.237656 0.719505 0.074 Uiso calc 1 . .
C C7 0.3174(3) 0.1604(4) 0.7623(4) 0.1168(15) Uani d 1 . .
H H7A 0.346508 0.242054 0.731787 0.175 Uiso calc 1 . .
H H7B 0.308288 0.098709 0.688686 0.175 Uiso calc 1 . .
H H7C 0.386012 0.130348 0.839465 0.175 Uiso calc 1 . .
C C8 0.1949(4) 0.2720(3) 0.9118(3) 0.1000(12) Uani d 1 . .
H H8A 0.107852 0.277166 0.942547 0.150 Uiso calc 1 . .
H H8B 0.215925 0.354560 0.876707 0.150 Uiso calc 1 . .
H H8C 0.268255 0.248005 0.987590 0.150 Uiso calc 1 . .

loop_
_atom_site_aniso_label
_atom_site_aniso_U_11
_atom_site_aniso_U_22
_atom_site_aniso_U_33
_atom_site_aniso_U_12
_atom_site_aniso_U_13
_atom_site_aniso_U_23
N1 0.0471(11) 0.0513(12) 0.0535(12) 0.0003(9) 0.0121(9) 0.0005(10)
N2 0.0654(14) 0.0752(16) 0.0629(14) 0.0117(12) 0.0279(11) 0.0066(12)
N3 0.0630(14) 0.0758(16) 0.0663(14) -0.0068(12) 0.0021(11) -0.0189(12)
C1 0.0433(12) 0.0490(14) 0.0465(13) 0.0037(11) 0.0076(10) 0.0006(12)
C2 0.0420(12) 0.0478(14) 0.0522(14) 0.0030(11) 0.0076(10) -0.0032(11)
C3 0.0597(15) 0.0629(17) 0.0520(14) 0.0059(13) 0.0152(12) 0.0041(12)
C4 0.130(3) 0.117(3) 0.081(2) 0.032(2) 0.056(2) 0.002(2)
C5 0.0565(17) 0.145(3) 0.096(2) 0.001(2) 0.0259(17) 0.019(2)
C6 0.0660(17) 0.0529(15) 0.0666(16) -0.0012(13) 0.0157(13) -0.0089(13)
C7 0.060(2) 0.154(4) 0.131(3) -0.008(2) 0.0089(19) -0.058(3)
C8 0.105(3) 0.111(3) 0.078(2) -0.022(2) 0.0064(19) -0.037(2)

loop_
_atom_type_symbol
_atom_type_description
_atom_type_scat_dispersion_real
_atom_type_scat_dispersion_imag
_atom_type_scat_source
C C 0.0033 0.0016 'International Tables Vol C Tables 4.2.6.8 and 6.1.1.4'
H H 0.0000 0.0000 'International Tables Vol C Tables 4.2.6.8 and 6.1.1.4'
N N 0.0061 0.0033 'International Tables Vol C Tables 4.2.6.8 and 6.1.1.4'

loop_
_geom_angle_atom_site_label_1
_geom_angle_atom_site_label_2
_geom_angle_atom_site_label_3
_geom_angle_site_symmetry_1
_geom_angle_site_symmetry_3
_geom_angle
_geom_angle_publ_flag
C2 N1 C1 . . 117.5(2) ?
C5 N2 C3 . . 111.0(2) ?
C5 N2 C4 . . 110.8(2) ?
C3 N2 C4 . . 111.3(2) ?
C7 N3 C6 . . 111.2(2) ?
C7 N3 C8 . . 110.0(2) ?
C6 N3 C8 . . 110.9(2) ?
N1 C1 C2 . 3_556 121.0(2) ?
N1 C1 C3 . . 117.3(2) ?
C2 C1 C3 3_556 . 121.7(2) ?
N1 C2 C1 . 3_556 121.5(2) ?
N1 C2 C6 . . 116.5(2) ?
C1 C2 C6 3_556 . 121.9(2) ?
N2 C3 C1 . . 111.3(2) ?
N2 C3 H3A . . 109.4 ?
C1 C3 H3A . . 109.4 ?
N2 C3 H3B . . 109.4 ?
C1 C3 H3B . . 109.4 ?
H3A C3 H3B . . 108.0 ?
N2 C4 H4A . . 109.5 ?
N2 C4 H4B . . 109.5 ?
H4A C4 H4B . . 109.5 ?
N2 C4 H4C . . 109.5 ?
H4A C4 H4C . . 109.5 ?
H4B C4 H4C . . 109.5 ?
N2 C5 H5C . . 109.5 ?
N2 C5 H5B . . 109.5 ?
H5C C5 H5B . . 109.5 ?
N2 C5 H5A . . 109.5 ?
H5C C5 H5A . . 109.5 ?
H5B C5 H5A . . 109.5 ?
N3 C6 C2 . . 112.3(2) ?
N3 C6 H6A . . 109.1 ?
C2 C6 H6A . . 109.1 ?
N3 C6 H6B . . 109.1 ?
C2 C6 H6B . . 109.1 ?
H6A C6 H6B . . 107.9 ?
N3 C7 H7A . . 109.5 ?
N3 C7 H7B . . 109.5 ?
H7A C7 H7B . . 109.5 ?
N3 C7 H7C . . 109.5 ?
H7A C7 H7C . . 109.5 ?
H7B C7 H7C . . 109.5 ?
N3 C8 H8A . . 109.5 ?
N3 C8 H8B . . 109.5 ?
H8A C8 H8B . . 109.5 ?
N3 C8 H8C . . 109.5 ?
H8A C8 H8C . . 109.5 ?
H8B C8 H8C . . 109.5 ?

loop_
_geom_bond_atom_site_label_1
_geom_bond_atom_site_label_2
_geom_bond_site_symmetry_2
_geom_bond_distance
_geom_bond_publ_flag
N1 C2 . 1.340(3) ?
N1 C1 . 1.342(3) ?
N2 C5 . 1.446(4) ?
N2 C3 . 1.457(3) ?
N2 C4 . 1.463(3) ?
N3 C7 . 1.452(4) ?
N3 C6 . 1.454(3) ?
N3 C8 . 1.456(3) ?
C1 C2 3_556 1.394(3) ?
C1 C3 . 1.506(3) ?
C2 C6 . 1.505(3) ?
C3 H3A . 0.9700 ?
C3 H3B . 0.9700 ?
C4 H4A . 0.9600 ?
C4 H4B . 0.9600 ?
C4 H4C . 0.9600 ?
C5 H5C . 0.9600 ?
C5 H5B . 0.9600 ?
C5 H5A . 0.9600 ?
C6 H6A . 0.9700 ?
C6 H6B . 0.9700 ?
C7 H7A . 0.9600 ?
C7 H7B . 0.9600 ?
C7 H7C . 0.9600 ?
C8 H8A . 0.9600 ?
C8 H8B . 0.9600 ?
C8 H8C . 0.9600 ?

loop_
_geom_hbond_atom_site_label_D
_geom_hbond_atom_site_label_H
_geom_hbond_atom_site_label_A
_geom_hbond_site_symmetry_A
_geom_hbond_distance_DH
_geom_hbond_distance_HA
_geom_hbond_distance_DA
_geom_hbond_angle_DHA
C3 H3A N3 3_556 0.97 2.62 3.261(4) 124

loop_
_geom_torsion_atom_site_label_1
_geom_torsion_atom_site_label_2
_geom_torsion_atom_site_label_3
_geom_torsion_atom_site_label_4
_geom_torsion_site_symmetry_1
_geom_torsion_site_symmetry_2
_geom_torsion_site_symmetry_3
_geom_torsion_site_symmetry_4
_geom_torsion
_geom_torsion_publ_flag
C2 N1 C1 C2 . . . 3_556 -0.1(3) ?
C2 N1 C1 C3 . . . . -178.68(19) ?
C1 N1 C2 C1 . . . 3_556 0.1(3) ?
C1 N1 C2 C6 . . . . -179.79(19) ?
C5 N2 C3 C1 . . . . -77.0(3) ?
C4 N2 C3 C1 . . . . 159.1(2) ?
N1 C1 C3 N2 . . . . 103.4(2) ?
C2 C1 C3 N2 3_556 . . . -75.2(3) ?
C7 N3 C6 C2 . . . . 71.6(3) ?
C8 N3 C6 C2 . . . . -165.7(2) ?
N1 C2 C6 N3 . . . . -108.7(2) ?
C1 C2 C6 N3 3_556 . . . 71.4(3) ?

_cod_database_fobs_code 2243294
